data_7115728
loop_
_publ_author_name
'Ganesan Karthik'
'A. Srinivasan'
'C. H. Suresh'
'Tavarekere K. Chandrashekar'

_publ_section_title
;
 Fused core-modified planar antiaromatic 32pi heptaphyrins: unusual
 synthesis and structural diversity
;
_journal_name_full Chem.Commun.
_journal_page_first 12127
_journal_paper_doi 10.1039/C4cc05475J
_journal_volume 50
_journal_year 2014
_chemical_formula_moiety 'C88 H78 N3 S5'
_chemical_formula_sum 'C88 H78 N3 S5'
_chemical_formula_weight 1337.83
_chemical_name_systematic
; 
 ? 
;
_space_group_IT_number 2
_symmetry_cell_setting triclinic
_symmetry_space_group_name_Hall '-P 1'
_symmetry_space_group_name_H-M 'P -1'
_atom_sites_solution_hydrogens geom
_atom_sites_solution_primary direct
_atom_sites_solution_secondary difmap
_audit_creation_method SHELXL-97
_cell_angle_alpha 90.144(10)
_cell_angle_beta 90.062(7)
_cell_angle_gamma 107.934(7)
_cell_formula_units_Z 2
_cell_length_a 8.9864(12)
_cell_length_b 14.484(2)
_cell_length_c 40.078(5)
_cell_measurement_reflns_used 9934
_cell_measurement_temperature 296(2)
_cell_measurement_theta_max 22.07
_cell_measurement_theta_min 2.39
_cell_volume 4963.0(12)
_computing_cell_refinement 'SAINT (Bruker, 2007)'
_computing_data_collection 'SMART (Bruker, 2007)'
_computing_data_reduction 'SAINT (Bruker, 2007)'
_computing_structure_refinement 'SHELXL-97 (Sheldrick, 1997)'
_computing_structure_solution 'SHELXS-97 (Sheldrick, 1990)'
_diffrn_ambient_temperature 296(2)
_diffrn_measured_fraction_theta_full 0.986
_diffrn_measured_fraction_theta_max 0.986
_diffrn_measurement_device_type 'Bruker APEX-II CCD'
_diffrn_measurement_method '\f and \w scans'
_diffrn_radiation_monochromator graphite
_diffrn_radiation_source 'fine-focus sealed tube'
_diffrn_radiation_type MoK\a
_diffrn_radiation_wavelength 0.71073
_diffrn_reflns_av_R_equivalents 0.0383
_diffrn_reflns_av_sigmaI/netI 0.0684
_diffrn_reflns_limit_h_max 10
_diffrn_reflns_limit_h_min -10
_diffrn_reflns_limit_k_max 16
_diffrn_reflns_limit_k_min -17
_diffrn_reflns_limit_l_max 48
_diffrn_reflns_limit_l_min -47
_diffrn_reflns_number 45404
_diffrn_reflns_theta_full 25.60
_diffrn_reflns_theta_max 25.60
_diffrn_reflns_theta_min 1.02
_exptl_absorpt_coefficient_mu 0.152
_exptl_absorpt_correction_T_max 0.7452
_exptl_absorpt_correction_T_min 0.6538
_exptl_absorpt_correction_type multi-scan
_exptl_absorpt_process_details '(SADABS; Blessing, 1995)'
_exptl_crystal_colour brown
_exptl_crystal_density_diffrn 0.895
_exptl_crystal_density_method 'not measured'
_exptl_crystal_description block
_exptl_crystal_F_000 1414
_exptl_crystal_size_max 0.28
_exptl_crystal_size_mid 0.24
_exptl_crystal_size_min 0.20
_platon_squeeze_details
;
?
;
_refine_diff_density_max 0.397
_refine_diff_density_min -0.321
_refine_diff_density_rms 0.047
_refine_ls_extinction_method none
_refine_ls_goodness_of_fit_ref 0.948
_refine_ls_hydrogen_treatment mixed
_refine_ls_matrix_type full
_refine_ls_number_parameters 965
_refine_ls_number_reflns 18408
_refine_ls_number_restraints 0
_refine_ls_restrained_S_all 0.948
_refine_ls_R_factor_all 0.1314
_refine_ls_R_factor_gt 0.0718
_refine_ls_shift/su_max 0.001
_refine_ls_shift/su_mean 0.000
_refine_ls_structure_factor_coef Fsqd
_refine_ls_weighting_details 'calc w=1/[\s^2^(Fo^2^)+(0.1317P)^2^+0.0000P] where P=(Fo^2^+2Fc^2^)/3'
_refine_ls_weighting_scheme calc
_refine_ls_wR_factor_gt 0.2041
_refine_ls_wR_factor_ref 0.2274
_reflns_number_gt 9083
_reflns_number_total 18408
_reflns_threshold_expression >2sigma(I)
_cod_data_source_file c4cc05475j2.cif
_cod_data_source_block tkc_sap_233_0m
_cod_original_cell_volume 4963.2(12)
_cod_original_sg_symbol_H-M P-1
_cod_database_code 7115728

loop_
_symmetry_equiv_pos_as_xyz
'x, y, z'
'-x, -y, -z'

loop_
_atom_site_label
_atom_site_type_symbol
_atom_site_fract_x
_atom_site_fract_y
_atom_site_fract_z
_atom_site_U_iso_or_equiv
_atom_site_adp_type
_atom_site_occupancy
_atom_site_symmetry_multiplicity
_atom_site_calc_flag
_atom_site_refinement_flags
_atom_site_disorder_assembly
_atom_site_disorder_group
S3 S 0.40773(10) 1.31523(6) 0.299210(18) 0.0608(2) Uani 1 1 d . . .
S4 S 0.40752(10) 1.31502(6) 0.200839(18) 0.0607(2) Uani 1 1 d . . .
S2 S 0.19659(13) 0.89308(6) 0.14949(2) 0.0780(3) Uani 1 1 d . . .
S1 S 0.19666(13) 0.89318(6) 0.35058(2) 0.0775(3) Uani 1 1 d . . .
C6 C 0.0590(4) 0.6175(2) 0.30708(7) 0.0614(8) Uani 1 1 d . . .
C2 C 0.1337(4) 0.7667(2) 0.39875(8) 0.0742(10) Uani 1 1 d . . .
H2 H 0.1204 0.7392 0.4199 0.089 Uiso 1 1 calc R . .
C5 C 0.1141(4) 0.7267(2) 0.30985(8) 0.0601(8) Uani 1 1 d . . .
C3 C 0.1064(4) 0.7137(2) 0.37094(8) 0.0755(10) Uani 1 1 d . . .
H3 H 0.0716 0.6462 0.3712 0.091 Uiso 1 1 calc R . .
C9 C -0.0406(7) 0.4177(3) 0.29836(11) 0.0963(13) Uani 1 1 d . . .
C11 C -0.0999(4) 0.5680(3) 0.30421(9) 0.0730(10) Uani 1 1 d . . .
C7 C 0.1670(4) 0.5678(3) 0.30432(9) 0.0723(9) Uani 1 1 d . . .
C4 C 0.1344(4) 0.7676(2) 0.34107(8) 0.0688(9) Uani 1 1 d . . .
C1 C 0.1855(4) 0.8698(2) 0.39345(7) 0.0694(9) Uani 1 1 d . . .
C10 C -0.1469(5) 0.4691(3) 0.30026(10) 0.0959(13) Uani 1 1 d . . .
H10 H -0.2532 0.4357 0.2988 0.115 Uiso 1 1 calc R . .
C8 C 0.1141(6) 0.4684(3) 0.30043(10) 0.0961(13) Uani 1 1 d . . .
H8 H 0.1869 0.4348 0.2992 0.115 Uiso 1 1 calc R . .
C12 C 0.3409(5) 0.6198(3) 0.30510(14) 0.1255(18) Uani 1 1 d . . .
H12A H 0.3648 0.6742 0.2902 0.188 Uiso 1 1 calc R . .
H12B H 0.3964 0.5760 0.2982 0.188 Uiso 1 1 calc R . .
H12C H 0.3719 0.6422 0.3274 0.188 Uiso 1 1 calc R . .
C14 C -0.2201(5) 0.6198(4) 0.30535(13) 0.1249(17) Uani 1 1 d . . .
H14A H -0.3157 0.5796 0.2956 0.187 Uiso 1 1 calc R . .
H14B H -0.1832 0.6794 0.2931 0.187 Uiso 1 1 calc R . .
H14C H -0.2385 0.6338 0.3281 0.187 Uiso 1 1 calc R . .
C13 C -0.0946(8) 0.3068(3) 0.29547(14) 0.157(2) Uani 1 1 d . . .
H13A H -0.0828 0.2791 0.3167 0.236 Uiso 1 1 calc R . .
H13B H -0.0323 0.2873 0.2791 0.236 Uiso 1 1 calc R . .
H13C H -0.2025 0.2846 0.2888 0.236 Uiso 1 1 calc R . .
C18 C 0.1386(4) 0.7761(2) 0.22159(7) 0.0631(8) Uani 1 1 d . . .
C15 C 0.1385(4) 0.7762(2) 0.27854(7) 0.0619(8) Uani 1 1 d . . .
C16 C 0.1879(5) 0.8741(2) 0.26762(8) 0.0823(11) Uani 1 1 d . . .
H16 H 0.2161 0.9288 0.2813 0.099 Uiso 1 1 calc R . .
C17 C 0.1866(5) 0.8739(2) 0.23252(8) 0.0863(12) Uani 1 1 d . . .
H17 H 0.2127 0.9284 0.2189 0.104 Uiso 1 1 calc R . .
C20 C 0.0588(4) 0.6172(2) 0.19300(7) 0.0612(8) Uani 1 1 d . . .
C19 C 0.1144(4) 0.7265(2) 0.19010(8) 0.0621(8) Uani 1 1 d . . .
C25 C -0.0985(4) 0.5681(3) 0.19592(9) 0.0710(9) Uani 1 1 d . . .
C23 C -0.0424(7) 0.4169(3) 0.20175(10) 0.0931(12) Uani 1 1 d . . .
C21 C 0.1666(4) 0.5677(3) 0.19582(9) 0.0707(9) Uani 1 1 d . . .
C24 C -0.1448(5) 0.4679(3) 0.20005(10) 0.0940(13) Uani 1 1 d . . .
H24 H -0.2511 0.4347 0.2017 0.113 Uiso 1 1 calc R . .
C22 C 0.1123(6) 0.4681(3) 0.19997(10) 0.0908(12) Uani 1 1 d . . .
H22 H 0.1851 0.4346 0.2016 0.109 Uiso 1 1 calc R . .
C26 C 0.3412(5) 0.6198(3) 0.19451(13) 0.1264(18) Uani 1 1 d . . .
H26A H 0.3674 0.6510 0.1733 0.190 Uiso 1 1 calc R . .
H26B H 0.3972 0.5737 0.1975 0.190 Uiso 1 1 calc R . .
H26C H 0.3692 0.6676 0.2120 0.190 Uiso 1 1 calc R . .
C27 C -0.0946(8) 0.3072(3) 0.20477(14) 0.159(2) Uani 1 1 d . . .
H27A H -0.2040 0.2844 0.2101 0.239 Uiso 1 1 calc R . .
H27B H -0.0360 0.2887 0.2222 0.239 Uiso 1 1 calc R . .
H27C H -0.0768 0.2792 0.1840 0.239 Uiso 1 1 calc R . .
C28 C -0.2203(5) 0.6201(3) 0.19487(14) 0.1266(18) Uani 1 1 d . . .
H28A H -0.3227 0.5734 0.1958 0.190 Uiso 1 1 calc R . .
H28B H -0.2096 0.6565 0.1746 0.190 Uiso 1 1 calc R . .
H28C H -0.2062 0.6633 0.2136 0.190 Uiso 1 1 calc R . .
C31 C 0.1330(4) 0.7660(2) 0.10115(8) 0.0781(10) Uani 1 1 d . . .
H31 H 0.1192 0.7382 0.0800 0.094 Uiso 1 1 calc R . .
C30 C 0.1070(4) 0.7136(2) 0.12903(8) 0.0716(10) Uani 1 1 d . . .
H30 H 0.0733 0.6461 0.1288 0.086 Uiso 1 1 calc R . .
C29 C 0.1343(4) 0.7682(2) 0.15918(8) 0.0671(9) Uani 1 1 d . . .
C32 C 0.1847(4) 0.8700(2) 0.10665(8) 0.0725(9) Uani 1 1 d . . .
C34 C 0.2002(5) 0.9029(2) 0.04618(8) 0.0690(9) Uani 1 1 d . . .
C33 C 0.2193(4) 0.9389(2) 0.08181(7) 0.0688(9) Uani 1 1 d . . .
C39 C 0.0597(5) 0.8877(3) 0.02974(9) 0.0846(11) Uani 1 1 d . . .
C35 C 0.3279(5) 0.8875(3) 0.02993(9) 0.0867(11) Uani 1 1 d . . .
C40 C 0.4828(6) 0.9031(4) 0.04722(14) 0.1413(19) Uani 1 1 d . . .
H40A H 0.5577 0.8940 0.0315 0.212 Uiso 1 1 calc R . .
H40B H 0.4703 0.8573 0.0651 0.212 Uiso 1 1 calc R . .
H40C H 0.5190 0.9678 0.0561 0.212 Uiso 1 1 calc R . .
C42 C -0.0800(6) 0.9024(4) 0.04697(14) 0.1411(19) Uani 1 1 d . . .
H42A H -0.1652 0.8909 0.0314 0.212 Uiso 1 1 calc R . .
H42B H -0.0537 0.9677 0.0552 0.212 Uiso 1 1 calc R . .
H42C H -0.1103 0.8579 0.0653 0.212 Uiso 1 1 calc R . .
C36 C 0.3051(7) 0.8558(4) -0.00361(11) 0.1226(17) Uani 1 1 d . . .
H36 H 0.3883 0.8442 -0.0148 0.147 Uiso 1 1 calc R . .
C37 C 0.1705(8) 0.8414(4) -0.02019(11) 0.1234(18) Uani 1 1 d . . .
C38 C 0.0506(7) 0.8560(4) -0.00351(11) 0.1191(17) Uani 1 1 d . . .
H38 H -0.0443 0.8444 -0.0146 0.143 Uiso 1 1 calc R . .
C41 C 0.1534(10) 0.8090(6) -0.05618(12) 0.234(4) Uani 1 1 d . . .
H41A H 0.1186 0.8540 -0.0692 0.351 Uiso 1 1 calc R . .
H41B H 0.0781 0.7457 -0.0578 0.351 Uiso 1 1 calc R . .
H41C H 0.2525 0.8068 -0.0644 0.351 Uiso 1 1 calc R . .
C45 C 0.3503(5) 1.2000(3) 0.07591(8) 0.0785(10) Uani 1 1 d . . .
H45 H 0.3799 1.2605 0.0657 0.094 Uiso 1 1 calc R . .
C44 C 0.3078(4) 1.1141(3) 0.06076(8) 0.0772(10) Uani 1 1 d . . .
H44 H 0.3027 1.1030 0.0379 0.093 Uiso 1 1 calc R . .
C46 C 0.3415(5) 1.1811(2) 0.11136(8) 0.0802(11) Uani 1 1 d . A .
C43 C 0.2709(4) 1.0408(3) 0.08679(7) 0.0745(10) Uani 1 1 d . A .
C48 C 0.4282(5) 1.3563(2) 0.12589(7) 0.0649(9) Uani 1 1 d . A .
C47 C 0.3766(5) 1.2517(3) 0.13524(8) 0.0832(11) Uani 1 1 d . . .
C53 C 0.5842(5) 1.4051(3) 0.12120(9) 0.0890(12) Uani 1 1 d . . .
C49 C 0.3207(6) 1.4057(3) 0.12132(9) 0.0907(12) Uani 1 1 d . . .
C58 C 0.2009(4) 0.9034(2) 0.45393(8) 0.0677(9) Uani 1 1 d . . .
C57 C 0.2188(4) 0.9386(2) 0.41843(8) 0.0691(9) Uani 1 1 d . . .
C63 C 0.3298(5) 0.8878(3) 0.47017(9) 0.0857(11) Uani 1 1 d . . .
C59 C 0.0593(5) 0.8872(3) 0.47006(9) 0.0868(11) Uani 1 1 d . . .
C64 C -0.0811(6) 0.9024(4) 0.45288(14) 0.1398(19) Uani 1 1 d . . .
H64A H -0.1673 0.8883 0.4682 0.210 Uiso 1 1 calc R . .
H64B H -0.1092 0.8599 0.4339 0.210 Uiso 1 1 calc R . .
H64C H -0.0559 0.9685 0.4456 0.210 Uiso 1 1 calc R . .
C66 C 0.4830(6) 0.9029(4) 0.45293(14) 0.1397(19) Uani 1 1 d . . .
H66A H 0.5236 0.9692 0.4459 0.210 Uiso 1 1 calc R . .
H66B H 0.4681 0.8608 0.4338 0.210 Uiso 1 1 calc R . .
H66C H 0.5556 0.8883 0.4680 0.210 Uiso 1 1 calc R . .
C69 C 0.3505(5) 1.2006(3) 0.42449(8) 0.0782(10) Uani 1 1 d . . .
H69 H 0.3808 1.2608 0.4350 0.094 Uiso 1 1 calc R . .
C68 C 0.3063(4) 1.1136(3) 0.43912(8) 0.0738(10) Uani 1 1 d . . .
H68 H 0.2999 1.1022 0.4620 0.089 Uiso 1 1 calc R . .
C70 C 0.3417(5) 1.1822(3) 0.38886(8) 0.0801(11) Uani 1 1 d . A .
C71 C 0.3769(5) 1.2524(3) 0.36448(8) 0.0882(12) Uani 1 1 d . . .
C67 C 0.2700(4) 1.0403(2) 0.41319(8) 0.0735(10) Uani 1 1 d . A .
C72 C 0.4286(5) 1.3567(2) 0.37399(7) 0.0671(9) Uani 1 1 d . A .
C73 C 0.3202(6) 1.4061(3) 0.37884(9) 0.0897(12) Uani 1 1 d . . .
C77 C 0.5862(5) 1.4064(3) 0.37902(9) 0.0915(12) Uani 1 1 d . . .
C74 C 0.3779(9) 1.5062(4) 0.38702(13) 0.129(2) Uani 1 1 d . A .
H74 H 0.3066 1.5404 0.3900 0.155 Uiso 1 1 calc R . .
N2 N 0.1103(3) 0.72001(17) 0.25010(6) 0.0588(6) Uani 1 1 d . . .
N3 N 0.2919(4) 1.0819(2) 0.11739(6) 0.0908(10) Uani 1 1 d . . .
N1 N 0.2905(4) 1.0815(2) 0.38308(6) 0.0919(10) Uani 1 1 d . . .
C90 C 0.4439(8) 1.1500(4) 0.18507(15) 0.0620(17) Uani 0.494(2) 1 d P A 1
H90 H 0.4542 1.0973 0.1731 0.074 Uiso 0.494(2) 1 calc PR A 1
C96 C 0.4203(10) 1.2308(5) 0.33013(18) 0.0602(19) Uani 0.494(2) 1 d P A 1
C87 C 0.2057(8) 1.1498(4) 0.18477(16) 0.0690(19) Uani 0.506(2) 1 d P A 2
H87 H 0.1413 1.0976 0.1728 0.083 Uiso 0.506(2) 1 calc PR A 2
C93 C 0.4299(9) 1.2395(4) 0.26785(14) 0.0517(15) Uani 0.494(2) 1 d P A 1
C88 C 0.3141(10) 1.2294(5) 0.17017(16) 0.0606(19) Uani 0.506(2) 1 d P A 2
C81 C 0.3144(10) 1.2305(5) 0.32964(16) 0.0587(18) Uani 0.506(2) 1 d P A 2
C82 C 0.2088(8) 1.1505(4) 0.31523(15) 0.0662(18) Uani 0.506(2) 1 d P A 2
H82 H 0.1473 1.0979 0.3273 0.079 Uiso 0.506(2) 1 calc PR A 2
C91 C 0.4531(8) 1.1568(4) 0.21930(14) 0.0602(17) Uani 0.494(2) 1 d P A 1
C86 C 0.2045(7) 1.1570(4) 0.21900(14) 0.0600(16) Uani 0.506(2) 1 d P A 2
C92 C 0.4318(9) 1.2407(4) 0.23252(14) 0.0503(15) Uani 0.494(2) 1 d P A 1
C94 C 0.4525(7) 1.1559(4) 0.28087(13) 0.0569(16) Uani 0.494(2) 1 d P A 1
C85 C 0.3122(9) 1.2402(4) 0.23228(13) 0.0519(15) Uani 0.506(2) 1 d P A 2
C95 C 0.4427(8) 1.1508(4) 0.31525(14) 0.0610(17) Uani 0.494(2) 1 d P A 1
H95 H 0.4506 1.0977 0.3273 0.073 Uiso 0.494(2) 1 calc PR A 1
C84 C 0.3115(9) 1.2407(4) 0.26790(14) 0.0550(16) Uani 0.506(2) 1 d P A 2
C83 C 0.2037(7) 1.1567(4) 0.28102(14) 0.0624(17) Uani 0.506(2) 1 d P A 2
S5 S 0.4828(2) 1.07916(12) 0.25006(4) 0.0725(7) Uani 0.494(2) 1 d P A 1
S6 S 0.0971(2) 1.07924(12) 0.25006(4) 0.0759(7) Uani 0.506(2) 1 d P A 2
C89 C 0.4178(9) 1.2301(5) 0.17037(18) 0.0575(19) Uani 0.494(2) 1 d P A 1
C75 C 0.5296(13) 1.5534(5) 0.39060(16) 0.158(3) Uani 1 1 d . . .
C76 C 0.6298(8) 1.5044(4) 0.38695(14) 0.133(2) Uani 1 1 d . A .
H76 H 0.7356 1.5373 0.3898 0.159 Uiso 1 1 calc R . .
C80 C 0.7058(7) 1.3522(5) 0.37593(14) 0.156(2) Uani 1 1 d . A .
H80A H 0.8093 1.3975 0.3772 0.233 Uiso 1 1 calc R . .
H80B H 0.6924 1.3187 0.3549 0.233 Uiso 1 1 calc R . .
H80C H 0.6915 1.3061 0.3938 0.233 Uiso 1 1 calc R . .
C50 C 0.3781(10) 1.5056(4) 0.11310(12) 0.134(2) Uani 1 1 d . A .
H50 H 0.3053 1.5384 0.1096 0.161 Uiso 1 1 calc R . .
C52 C 0.6277(8) 1.5053(4) 0.11291(13) 0.130(2) Uani 1 1 d . A .
H52 H 0.7332 1.5375 0.1093 0.156 Uiso 1 1 calc R . .
C62 C 0.3074(7) 0.8566(4) 0.50359(11) 0.1206(17) Uani 1 1 d . . .
H62 H 0.3908 0.8461 0.5150 0.145 Uiso 1 1 calc R . .
C60 C 0.0511(7) 0.8562(4) 0.50342(11) 0.1242(18) Uani 1 1 d . . .
H60 H -0.0430 0.8456 0.5147 0.149 Uiso 1 1 calc R . .
C61 C 0.1705(8) 0.8414(4) 0.51962(11) 0.1260(19) Uani 1 1 d . . .
C65 C 0.1552(11) 0.8072(6) 0.55610(13) 0.242(4) Uani 1 1 d . . .
H65A H 0.0829 0.8331 0.5675 0.362 Uiso 1 1 calc R . .
H65B H 0.2556 0.8297 0.5668 0.362 Uiso 1 1 calc R . .
H65C H 0.1175 0.7376 0.5567 0.362 Uiso 1 1 calc R . .
C55 C 0.1454(6) 1.3514(5) 0.12447(14) 0.156(2) Uani 1 1 d . A .
H55A H 0.0865 1.3951 0.1199 0.234 Uiso 1 1 calc R . .
H55B H 0.1232 1.3264 0.1467 0.234 Uiso 1 1 calc R . .
H55C H 0.1169 1.2986 0.1088 0.234 Uiso 1 1 calc R . .
C54 C 0.7054(7) 1.3513(5) 0.12446(14) 0.157(2) Uani 1 1 d . A .
H54A H 0.6886 1.3153 0.1449 0.235 Uiso 1 1 calc R . .
H54B H 0.8085 1.3973 0.1245 0.235 Uiso 1 1 calc R . .
H54C H 0.6952 1.3075 0.1060 0.235 Uiso 1 1 calc R . .
C79 C 0.1463(6) 1.3527(5) 0.37581(14) 0.155(2) Uani 1 1 d . A .
H79A H 0.1156 1.3047 0.3930 0.233 Uiso 1 1 calc R . .
H79B H 0.1249 1.3217 0.3544 0.233 Uiso 1 1 calc R . .
H79C H 0.0884 1.3981 0.3781 0.233 Uiso 1 1 calc R . .
C78 C 0.5864(15) 1.6634(4) 0.39813(19) 0.299(6) Uani 1 1 d . A .
H78A H 0.6709 1.6774 0.4139 0.448 Uiso 1 1 calc R . .
H78B H 0.5018 1.6827 0.4073 0.448 Uiso 1 1 calc R . .
H78C H 0.6219 1.6985 0.3779 0.448 Uiso 1 1 calc R . .
C51 C 0.5283(12) 1.5556(5) 0.11001(17) 0.153(3) Uani 1 1 d . . .
C56 C 0.5800(13) 1.6626(4) 0.1018(2) 0.280(6) Uani 1 1 d . A .
H56A H 0.5060 1.6761 0.0868 0.419 Uiso 1 1 calc R . .
H56B H 0.6811 1.6801 0.0915 0.419 Uiso 1 1 calc R . .
H56C H 0.5856 1.6995 0.1220 0.419 Uiso 1 1 calc R . .

loop_
_atom_site_aniso_label
_atom_site_aniso_U_11
_atom_site_aniso_U_22
_atom_site_aniso_U_33
_atom_site_aniso_U_23
_atom_site_aniso_U_13
_atom_site_aniso_U_12
S3 0.0846(6) 0.0520(5) 0.0426(4) -0.0012(3) 0.0001(4) 0.0162(4)
S4 0.0846(6) 0.0519(5) 0.0423(4) 0.0005(3) 0.0003(4) 0.0163(4)
S2 0.1290(8) 0.0553(5) 0.0419(5) -0.0067(4) -0.0012(5) 0.0171(5)
S1 0.1293(8) 0.0553(5) 0.0403(4) 0.0052(4) 0.0021(5) 0.0171(5)
C6 0.078(2) 0.056(2) 0.0473(18) 0.0060(15) 0.0015(15) 0.0171(19)
C2 0.115(3) 0.061(2) 0.0407(18) 0.0136(16) 0.0023(17) 0.019(2)
C5 0.072(2) 0.0498(18) 0.057(2) -0.0020(15) -0.0012(15) 0.0164(16)
C3 0.112(3) 0.055(2) 0.054(2) 0.0116(17) 0.0014(19) 0.0179(19)
C9 0.126(4) 0.065(3) 0.089(3) 0.000(2) -0.001(3) 0.015(3)
C11 0.075(3) 0.063(2) 0.075(2) 0.0112(18) 0.0011(18) 0.012(2)
C7 0.083(3) 0.064(2) 0.074(2) 0.0135(18) 0.0058(18) 0.029(2)
C4 0.095(3) 0.054(2) 0.0525(19) 0.0041(16) 0.0011(17) 0.0166(18)
C1 0.099(3) 0.067(2) 0.0388(17) 0.0051(16) 0.0023(16) 0.0215(19)
C10 0.099(3) 0.077(3) 0.093(3) 0.013(2) -0.015(2) -0.001(3)
C8 0.132(4) 0.076(3) 0.094(3) 0.014(2) 0.020(3) 0.050(3)
C12 0.077(3) 0.124(4) 0.179(5) 0.040(4) 0.014(3) 0.035(3)
C14 0.083(3) 0.126(4) 0.172(5) 0.038(4) 0.019(3) 0.042(3)
C13 0.250(7) 0.059(3) 0.140(5) -0.009(3) 0.005(4) 0.014(3)
C18 0.085(2) 0.054(2) 0.0466(18) 0.0015(15) 0.0007(16) 0.0156(17)
C15 0.085(2) 0.057(2) 0.0403(17) -0.0027(14) -0.0002(15) 0.0168(17)
C16 0.134(3) 0.049(2) 0.055(2) -0.0088(16) -0.004(2) 0.015(2)
C17 0.144(3) 0.054(2) 0.050(2) 0.0093(16) 0.001(2) 0.014(2)
C20 0.079(2) 0.056(2) 0.0465(18) -0.0093(15) -0.0026(15) 0.0180(19)
C19 0.072(2) 0.0518(19) 0.062(2) -0.0065(16) 0.0018(16) 0.0169(16)
C25 0.070(2) 0.066(2) 0.073(2) -0.0144(18) 0.0008(17) 0.015(2)
C23 0.125(4) 0.062(3) 0.084(3) -0.005(2) -0.002(3) 0.018(3)
C21 0.075(2) 0.065(2) 0.074(2) -0.0122(18) -0.0060(18) 0.025(2)
C24 0.095(3) 0.072(3) 0.093(3) -0.015(2) 0.015(2) -0.007(2)
C22 0.121(4) 0.075(3) 0.089(3) -0.012(2) -0.025(2) 0.049(3)
C26 0.081(3) 0.124(4) 0.175(5) -0.043(4) -0.008(3) 0.033(3)
C27 0.263(7) 0.059(3) 0.134(5) 0.005(3) -0.003(4) 0.018(4)
C28 0.088(3) 0.123(4) 0.177(5) -0.038(4) -0.013(3) 0.044(3)
C31 0.119(3) 0.060(2) 0.051(2) -0.0197(17) -0.0045(19) 0.021(2)
C30 0.108(3) 0.056(2) 0.0451(19) -0.0105(16) -0.0048(17) 0.0184(19)
C29 0.101(3) 0.0493(19) 0.0481(19) -0.0040(15) 0.0006(17) 0.0193(17)
C32 0.095(3) 0.066(2) 0.053(2) -0.0093(17) -0.0025(17) 0.0184(19)
C34 0.102(3) 0.062(2) 0.0407(17) -0.0047(15) -0.0006(18) 0.0225(19)
C33 0.101(3) 0.067(2) 0.0373(17) -0.0067(16) -0.0018(16) 0.0229(19)
C39 0.097(3) 0.089(3) 0.065(2) -0.012(2) -0.015(2) 0.024(2)
C35 0.109(3) 0.087(3) 0.065(2) -0.006(2) 0.005(2) 0.033(2)
C40 0.121(4) 0.170(5) 0.143(5) -0.020(4) -0.002(4) 0.061(4)
C42 0.109(4) 0.173(5) 0.148(5) -0.022(4) -0.010(3) 0.054(4)
C36 0.171(5) 0.141(4) 0.061(3) -0.018(3) 0.034(3) 0.056(4)
C37 0.164(5) 0.153(5) 0.049(3) -0.029(3) -0.011(3) 0.043(4)
C38 0.150(5) 0.140(4) 0.062(3) -0.022(3) -0.042(3) 0.038(3)
C41 0.362(11) 0.277(9) 0.056(3) -0.077(4) -0.021(5) 0.089(8)
C45 0.128(3) 0.064(2) 0.0388(18) 0.0023(16) 0.0005(18) 0.023(2)
C44 0.110(3) 0.077(2) 0.0405(18) -0.0039(17) -0.0002(17) 0.022(2)
C46 0.123(3) 0.057(2) 0.054(2) -0.0041(17) -0.0019(19) 0.018(2)
C43 0.116(3) 0.067(2) 0.0350(17) -0.0036(16) -0.0033(17) 0.021(2)
C48 0.091(3) 0.058(2) 0.0425(18) 0.0002(15) -0.0023(16) 0.019(2)
C47 0.134(3) 0.064(2) 0.0425(19) 0.0073(16) -0.0011(19) 0.018(2)
C53 0.103(3) 0.093(3) 0.063(2) -0.009(2) 0.008(2) 0.018(3)
C49 0.123(4) 0.090(3) 0.063(2) -0.011(2) -0.012(2) 0.039(3)
C58 0.095(3) 0.060(2) 0.0440(18) 0.0046(15) 0.0023(18) 0.0171(18)
C57 0.095(3) 0.069(2) 0.0436(18) 0.0046(16) 0.0020(16) 0.0255(19)
C63 0.104(3) 0.094(3) 0.060(2) 0.008(2) -0.009(2) 0.031(2)
C59 0.107(3) 0.091(3) 0.060(2) 0.011(2) 0.015(2) 0.027(2)
C64 0.112(4) 0.171(5) 0.144(5) 0.017(4) 0.007(3) 0.055(4)
C66 0.106(4) 0.173(5) 0.147(5) 0.012(4) 0.001(3) 0.053(4)
C69 0.121(3) 0.073(2) 0.0365(17) -0.0065(16) -0.0033(17) 0.023(2)
C68 0.107(3) 0.072(2) 0.0386(17) 0.0052(16) 0.0006(17) 0.022(2)
C70 0.126(3) 0.061(2) 0.049(2) -0.0010(17) 0.0009(19) 0.023(2)
C71 0.151(4) 0.063(2) 0.0433(19) -0.0030(17) 0.000(2) 0.023(2)
C67 0.109(3) 0.060(2) 0.0451(19) 0.0005(16) 0.0001(18) 0.0181(19)
C72 0.098(3) 0.055(2) 0.0443(18) -0.0009(15) 0.0004(17) 0.018(2)
C73 0.118(4) 0.093(3) 0.064(2) 0.008(2) 0.012(2) 0.041(3)
C77 0.107(3) 0.093(3) 0.063(2) 0.010(2) -0.011(2) 0.013(3)
C74 0.222(7) 0.093(4) 0.100(4) 0.002(3) 0.021(4) 0.088(4)
N2 0.0795(18) 0.0533(15) 0.0412(14) 0.0000(12) 0.0003(12) 0.0170(13)
N3 0.165(3) 0.0566(18) 0.0386(15) -0.0017(13) -0.0025(16) 0.0170(18)
N1 0.172(3) 0.0545(18) 0.0377(15) 0.0020(13) 0.0035(17) 0.0175(19)
C90 0.086(5) 0.048(4) 0.048(4) -0.006(3) -0.004(3) 0.014(3)
C96 0.076(5) 0.050(4) 0.059(4) 0.001(3) -0.007(4) 0.025(4)
C87 0.098(5) 0.040(3) 0.058(4) -0.003(3) 0.002(3) 0.006(3)
C93 0.059(4) 0.049(4) 0.045(4) -0.005(3) 0.003(3) 0.015(3)
C88 0.077(5) 0.057(4) 0.041(4) -0.005(3) -0.007(4) 0.013(5)
C81 0.070(5) 0.048(4) 0.052(4) 0.002(3) -0.007(4) 0.010(4)
C82 0.098(5) 0.047(4) 0.049(4) 0.011(3) 0.001(3) 0.015(3)
C91 0.083(5) 0.054(4) 0.043(3) -0.003(3) 0.000(3) 0.021(3)
C86 0.069(4) 0.057(4) 0.045(3) 0.001(3) -0.002(3) 0.007(3)
C92 0.057(4) 0.048(4) 0.044(3) -0.003(3) -0.013(3) 0.013(3)
C94 0.081(4) 0.057(4) 0.032(3) 0.001(3) 0.002(3) 0.020(3)
C85 0.067(4) 0.050(4) 0.034(3) -0.005(3) -0.002(3) 0.012(3)
C95 0.094(5) 0.043(4) 0.041(3) 0.006(3) 0.002(3) 0.013(3)
C84 0.066(4) 0.054(4) 0.045(3) -0.003(3) -0.002(3) 0.019(4)
C83 0.082(4) 0.062(4) 0.037(3) 0.004(3) 0.002(3) 0.014(3)
S5 0.1266(17) 0.0547(11) 0.0447(9) -0.0011(7) 0.0006(9) 0.0408(10)
S6 0.1025(14) 0.0562(10) 0.0468(10) -0.0011(7) -0.0011(9) -0.0081(9)
C89 0.063(5) 0.044(4) 0.061(4) -0.002(3) 0.004(4) 0.011(4)
C75 0.268(11) 0.076(4) 0.103(4) -0.020(3) -0.009(5) 0.012(5)
C76 0.164(6) 0.092(4) 0.102(4) 0.001(3) -0.017(4) -0.020(4)
C80 0.141(5) 0.218(7) 0.131(5) 0.054(4) 0.015(4) 0.088(5)
C50 0.246(8) 0.095(4) 0.091(4) -0.005(3) -0.020(4) 0.095(5)
C52 0.149(5) 0.097(4) 0.101(4) -0.008(3) 0.020(3) -0.026(4)
C62 0.153(5) 0.147(5) 0.066(3) 0.022(3) -0.031(3) 0.053(4)
C60 0.157(5) 0.142(5) 0.066(3) 0.022(3) 0.043(3) 0.035(4)
C61 0.169(5) 0.152(5) 0.053(3) 0.030(3) 0.006(3) 0.044(4)
C65 0.364(11) 0.273(9) 0.071(4) 0.087(5) 0.026(5) 0.073(8)
C55 0.116(4) 0.217(7) 0.138(5) -0.052(4) -0.026(3) 0.056(4)
C54 0.145(5) 0.204(6) 0.140(5) -0.057(4) -0.011(4) 0.082(5)
C79 0.126(5) 0.210(6) 0.130(5) 0.049(4) 0.021(3) 0.051(4)
C78 0.605(19) 0.071(4) 0.168(7) -0.039(4) -0.017(9) 0.027(7)
C51 0.244(9) 0.071(4) 0.125(5) 0.018(3) 0.011(5) 0.021(5)
C56 0.524(16) 0.072(4) 0.191(8) 0.047(4) 0.001(8) 0.016(6)

loop_
_atom_type_symbol
_atom_type_description
_atom_type_scat_dispersion_real
_atom_type_scat_dispersion_imag
_atom_type_scat_source
C C 0.0033 0.0016 'International Tables Vol C Tables 4.2.6.8 and 6.1.1.4'
H H 0.0000 0.0000 'International Tables Vol C Tables 4.2.6.8 and 6.1.1.4'
N N 0.0061 0.0033 'International Tables Vol C Tables 4.2.6.8 and 6.1.1.4'
S S 0.1246 0.1234 'International Tables Vol C Tables 4.2.6.8 and 6.1.1.4'

loop_
_geom_angle_atom_site_label_1
_geom_angle_atom_site_label_2
_geom_angle_atom_site_label_3
_geom_angle
C84 S3 C93 36.4(2)
C84 S3 C81 91.7(3)
C93 S3 C81 100.8(3)
C84 S3 C96 101.9(3)
C93 S3 C96 91.5(3)
C81 S3 C96 31.3(3)
C85 S4 C92 36.4(2)
C85 S4 C89 101.1(3)
C92 S4 C89 91.8(3)
C85 S4 C88 91.7(3)
C92 S4 C88 101.4(3)
C89 S4 C88 30.6(3)
C32 S2 C29 92.39(16)
C1 S1 C4 91.64(16)
C7 C6 C11 119.9(3)
C7 C6 C5 119.8(3)
C11 C6 C5 120.0(3)
C3 C2 C1 114.6(3)
C4 C5 C15 127.3(3)
C4 C5 C6 118.3(3)
C15 C5 C6 114.4(3)
C2 C3 C4 114.9(3)
C8 C9 C10 117.8(4)
C8 C9 C13 120.8(5)
C10 C9 C13 121.4(5)
C10 C11 C6 119.0(4)
C10 C11 C14 119.4(4)
C6 C11 C14 121.6(3)
C8 C7 C6 118.8(4)
C8 C7 C12 119.6(4)
C6 C7 C12 121.6(3)
C5 C4 C3 123.9(3)
C5 C4 S1 126.5(2)
C3 C4 S1 109.5(2)
C57 C1 C2 124.8(3)
C57 C1 S1 125.9(3)
C2 C1 S1 109.3(2)
C11 C10 C9 121.8(4)
C9 C8 C7 122.5(4)
N2 C18 C17 106.2(3)
N2 C18 C19 117.5(3)
C17 C18 C19 136.3(3)
N2 C15 C16 106.1(3)
N2 C15 C5 117.3(3)
C16 C15 C5 136.6(3)
C17 C16 C15 108.0(3)
C16 C17 C18 108.0(3)
C21 C20 C25 119.9(3)
C21 C20 C19 119.6(3)
C25 C20 C19 120.2(3)
C29 C19 C18 126.7(3)
C29 C19 C20 119.4(3)
C18 C19 C20 113.9(3)
C20 C25 C24 118.6(4)
C20 C25 C28 121.8(3)
C24 C25 C28 119.6(4)
C24 C23 C22 116.9(4)
C24 C23 C27 122.4(5)
C22 C23 C27 120.7(5)
C20 C21 C22 118.4(3)
C20 C21 C26 121.6(3)
C22 C21 C26 120.1(4)
C23 C24 C25 122.9(4)
C23 C22 C21 123.3(4)
C30 C31 C32 114.3(3)
C31 C30 C29 115.2(3)
C19 C29 C30 123.2(3)
C19 C29 S2 127.7(2)
C30 C29 S2 109.1(2)
C33 C32 C31 125.0(3)
C33 C32 S2 126.0(3)
C31 C32 S2 109.1(2)
C39 C34 C35 120.6(3)
C39 C34 C33 120.4(3)
C35 C34 C33 119.0(3)
C32 C33 C43 125.6(3)
C32 C33 C34 117.3(3)
C43 C33 C34 117.1(3)
C34 C39 C38 117.5(4)
C34 C39 C42 121.4(4)
C38 C39 C42 121.0(4)
C34 C35 C36 116.8(4)
C34 C35 C40 121.9(4)
C36 C35 C40 121.2(4)
C37 C36 C35 123.7(5)
C36 C37 C38 117.4(4)
C36 C37 C41 121.5(6)
C38 C37 C41 121.1(6)
C37 C38 C39 123.9(4)
C44 C45 C46 106.7(3)
C45 C44 C43 107.0(3)
C47 C46 N3 125.4(3)
C47 C46 C45 124.1(3)
N3 C46 C45 110.5(3)
N3 C43 C33 122.8(3)
N3 C43 C44 111.1(3)
C33 C43 C44 126.1(3)
C53 C48 C49 118.7(4)
C53 C48 C47 120.5(4)
C49 C48 C47 120.8(4)
C46 C47 C48 120.8(3)
C46 C47 C88 120.3(4)
C48 C47 C88 115.7(4)
C46 C47 C89 120.7(4)
C48 C47 C89 115.3(4)
C88 C47 C89 35.8(3)
C48 C53 C52 118.3(5)
C48 C53 C54 119.9(4)
C52 C53 C54 121.7(5)
C48 C49 C50 117.9(5)
C48 C49 C55 119.6(4)
C50 C49 C55 122.5(5)
C59 C58 C63 121.1(3)
C59 C58 C57 119.8(3)
C63 C58 C57 119.0(3)
C1 C57 C67 124.8(3)
C1 C57 C58 117.7(3)
C67 C57 C58 117.5(3)
C58 C63 C62 116.6(4)
C58 C63 C66 121.9(4)
C62 C63 C66 121.4(4)
C58 C59 C60 117.1(4)
C58 C59 C64 121.9(4)
C60 C59 C64 121.1(4)
C68 C69 C70 106.1(3)
C69 C68 C67 108.1(3)
C71 C70 N1 125.3(3)
C71 C70 C69 125.3(3)
N1 C70 C69 109.4(3)
C70 C71 C72 119.9(3)
C70 C71 C96 121.2(4)
C72 C71 C96 115.3(4)
C70 C71 C81 121.3(4)
C72 C71 C81 115.5(4)
C96 C71 C81 37.0(3)
N1 C67 C57 123.8(3)
N1 C67 C68 110.6(3)
C57 C67 C68 125.6(3)
C73 C72 C77 118.6(4)
C73 C72 C71 120.7(4)
C77 C72 C71 120.7(4)
C72 C73 C74 117.7(5)
C72 C73 C79 120.2(4)
C74 C73 C79 122.1(5)
C76 C77 C72 118.9(5)
C76 C77 C80 121.7(5)
C72 C77 C80 119.5(4)
C75 C74 C73 122.9(6)
C15 N2 C18 111.7(2)
C43 N3 C46 104.7(3)
C67 N1 C70 105.9(3)
C91 C90 C89 112.9(6)
C95 C96 C71 133.9(6)
C95 C96 S3 109.7(5)
C71 C96 S3 115.3(5)
C86 C87 C88 112.3(6)
C94 C93 C92 112.6(6)
C94 C93 S3 110.9(4)
C92 C93 S3 136.5(5)
C87 C88 C47 133.8(6)
C87 C88 S4 110.5(5)
C47 C88 S4 115.5(5)
C82 C81 C71 133.0(6)
C82 C81 S3 110.8(5)
C71 C81 S3 115.7(4)
C83 C82 C81 112.9(6)
C90 C91 C92 114.7(6)
C90 C91 S5 132.7(5)
C92 C91 S5 112.6(4)
C87 C86 C85 115.0(5)
C87 C86 S6 132.5(5)
C85 C86 S6 112.5(4)
C91 C92 C93 111.8(6)
C91 C92 S4 110.1(4)
C93 C92 S4 138.0(5)
C95 C94 C93 113.5(5)
C95 C94 S5 134.0(5)
C93 C94 S5 112.5(4)
C86 C85 C84 112.3(5)
C86 C85 S4 110.2(4)
C84 C85 S4 137.4(5)
C96 C95 C94 114.2(6)
C83 C84 C85 112.1(5)
C83 C84 S3 110.6(4)
C85 C84 S3 137.3(5)
C82 C83 C84 113.9(5)
C82 C83 S6 133.4(5)
C84 C83 S6 112.6(4)
C94 S5 C91 90.3(3)
C83 S6 C86 90.4(3)
C90 C89 C47 133.3(6)
C90 C89 S4 110.5(5)
C47 C89 S4 115.6(5)
C76 C75 C74 118.4(6)
C76 C75 C78 120.9(9)
C74 C75 C78 120.7(9)
C75 C76 C77 123.5(6)
C51 C50 C49 124.6(6)
C51 C52 C53 124.3(6)
C61 C62 C63 122.7(4)
C61 C60 C59 123.5(5)
C60 C61 C62 118.9(5)
C60 C61 C65 121.4(6)
C62 C61 C65 119.7(6)
C52 C51 C50 116.0(6)
C52 C51 C56 122.6(9)
C50 C51 C56 121.3(9)

loop_
_geom_bond_atom_site_label_1
_geom_bond_atom_site_label_2
_geom_bond_distance
S3 C84 1.704(6)
S3 C93 1.718(6)
S3 C81 1.753(7)
S3 C96 1.771(7)
S4 C85 1.713(6)
S4 C92 1.723(6)
S4 C89 1.754(7)
S4 C88 1.762(7)
S2 C32 1.745(3)
S2 C29 1.766(3)
S1 C1 1.749(3)
S1 C4 1.771(3)
C6 C7 1.380(5)
C6 C11 1.391(5)
C6 C5 1.509(4)
C2 C3 1.331(4)
C2 C1 1.437(4)
C5 C4 1.371(4)
C5 C15 1.430(4)
C3 C4 1.411(4)
C9 C8 1.360(6)
C9 C10 1.382(6)
C9 C13 1.532(6)
C11 C10 1.371(5)
C11 C14 1.494(5)
C7 C8 1.378(5)
C7 C12 1.511(5)
C1 C57 1.377(4)
C18 N2 1.381(4)
C18 C17 1.416(4)
C18 C19 1.434(4)
C15 N2 1.376(4)
C15 C16 1.420(4)
C16 C17 1.407(4)
C20 C21 1.376(4)
C20 C25 1.378(4)
C20 C19 1.511(4)
C19 C29 1.367(4)
C25 C24 1.392(5)
C25 C28 1.508(5)
C23 C24 1.349(6)
C23 C22 1.361(6)
C23 C27 1.516(6)
C21 C22 1.383(5)
C21 C26 1.518(5)
C31 C30 1.332(4)
C31 C32 1.450(4)
C30 C29 1.422(4)
C32 C33 1.377(4)
C34 C39 1.380(5)
C34 C35 1.396(5)
C34 C33 1.510(4)
C33 C43 1.418(4)
C39 C38 1.403(5)
C39 C42 1.504(6)
C35 C36 1.414(5)
C35 C40 1.507(6)
C36 C37 1.339(7)
C37 C38 1.339(7)
C37 C41 1.509(6)
C45 C44 1.329(4)
C45 C46 1.445(4)
C44 C43 1.455(4)
C46 C47 1.362(5)
C46 N3 1.389(4)
C43 N3 1.349(4)
C48 C53 1.375(5)
C48 C49 1.381(5)
C48 C47 1.490(5)
C47 C88 1.507(8)
C47 C89 1.513(8)
C53 C52 1.422(7)
C53 C54 1.528(6)
C49 C50 1.418(7)
C49 C55 1.534(6)
C58 C59 1.383(5)
C58 C63 1.406(5)
C58 C57 1.504(4)
C57 C67 1.419(4)
C63 C62 1.409(5)
C63 C66 1.496(6)
C59 C60 1.406(5)
C59 C64 1.510(6)
C69 C68 1.336(5)
C69 C70 1.450(4)
C68 C67 1.447(4)
C70 C71 1.377(5)
C70 N1 1.406(4)
C71 C72 1.487(5)
C71 C96 1.490(8)
C71 C81 1.501(7)
C67 N1 1.335(4)
C72 C73 1.388(5)
C72 C77 1.391(5)
C73 C74 1.420(7)
C73 C79 1.520(6)
C77 C76 1.388(7)
C77 C80 1.518(6)
C74 C75 1.330(9)
C90 C91 1.376(8)
C90 C89 1.385(9)
C96 C95 1.371(9)
C87 C86 1.376(8)
C87 C88 1.391(9)
C93 C94 1.391(8)
C93 C92 1.416(8)
C81 C82 1.376(9)
C82 C83 1.376(8)
C91 C92 1.392(8)
C91 S5 1.745(6)
C86 C85 1.397(8)
C86 S6 1.758(6)
C94 C95 1.382(8)
C94 S5 1.736(6)
C85 C84 1.428(8)
C84 C83 1.405(8)
C83 S6 1.745(6)
C75 C76 1.315(9)
C75 C78 1.545(8)
C50 C51 1.327(9)
C52 C51 1.320(9)
C62 C61 1.346(7)
C60 C61 1.326(7)
C61 C65 1.537(6)
C51 C56 1.512(8)

loop_
_platon_squeeze_void_nr
_platon_squeeze_void_average_x
_platon_squeeze_void_average_y
_platon_squeeze_void_average_z
_platon_squeeze_void_volume
_platon_squeeze_void_count_electrons
_platon_squeeze_void_content
1 0.044 0.500 0.000 398 110 ' '
2 -0.276 -0.052 0.250 413 100 ' '
3 -0.033 0.500 0.500 396 110 ' '
4 0.276 1.052 0.750 413 100 ' '
5 0.481 0.473 0.250 19 0 ' '
6 0.519 0.527 0.750 20 0 ' '
